data_7230952
loop_
_publ_author_name
'Kong, Xiang-Jing'
'Zhang, Yong-Zheng'
'He, Tao'
'Wu, Xue-Qian'
'Xu, Ming-Ming'
'Wang, Si-Nan'
'Xie, Lin-Hua'
'Li, Jian-Rong'

_publ_section_title
;
 Two interpenetrated metal--organic frameworks with a slim ethynyl-based
 ligand: designed for selective gas adsorption and structural tuning
;
_journal_issue 39
_journal_name_full CrystEngComm
_journal_page_first 6018
_journal_paper_doi 10.1039/C8CE00779A
_journal_volume 20
_journal_year 2018
_chemical_formula_moiety 'C42 H22 Cu2 O10'
_chemical_formula_sum 'C42 H22 Cu2 O10'
_chemical_formula_weight 813.67
_space_group_crystal_system monoclinic
_space_group_IT_number 15
_space_group_name_Hall '-C 2yc'
_space_group_name_H-M_alt 'C 1 2/c 1'
_symmetry_space_group_name_Hall '-C 2yc'
_symmetry_space_group_name_H-M 'C 1 2/c 1'
_atom_sites_solution_hydrogens mixed
_atom_sites_solution_primary direct
_audit_creation_date 2018-05-05
_audit_creation_method
;
Olex2 1.2
(compiled 2018.04.26 svn.r3504 for OlexSys, GUI svn.r5492)
;
_audit_update_record
;
2018-05-10 deposited with the CCDC.
2018-06-19 downloaded from the CCDC.
;
_cell_angle_alpha 90
_cell_angle_beta 120.317(4)
_cell_angle_gamma 90
_cell_formula_units_Z 8
_cell_length_a 42.7196(15)
_cell_length_b 23.6272(18)
_cell_length_c 21.5936(9)
_cell_measurement_reflns_used 2519
_cell_measurement_temperature 100.01(10)
_cell_measurement_theta_max 72.3100
_cell_measurement_theta_min 3.6400
_cell_volume 18814.8(19)
_computing_cell_refinement
;
CrysAlisPro, Agilent Technologies,
Version 1.171.37.35 (release 13-08-2014 CrysAlis171 .NET)
(compiled Aug 13 2014,18:06:01)
;
_computing_data_collection
;
CrysAlisPro, Agilent Technologies,
Version 1.171.37.35 (release 13-08-2014 CrysAlis171 .NET)
(compiled Aug 13 2014,18:06:01)
;
_computing_data_reduction
;
CrysAlisPro, Agilent Technologies,
Version 1.171.37.35 (release 13-08-2014 CrysAlis171 .NET)
(compiled Aug 13 2014,18:06:01)
;
_computing_molecular_graphics 'Olex2 (Dolomanov et al., 2009)'
_computing_publication_material 'Olex2 (Dolomanov et al., 2009)'
_computing_structure_refinement 'ShelXL (Sheldrick, 2015)'
_computing_structure_solution 'ShelXS (Sheldrick, 2008)'
_diffrn_ambient_environment N~2~
_diffrn_ambient_temperature 100.01(10)
_diffrn_detector 'CCD plate'
_diffrn_detector_area_resol_mean 5.1688
_diffrn_detector_type AtlasS2
_diffrn_measured_fraction_theta_full 0.952
_diffrn_measured_fraction_theta_max 0.952
_diffrn_measurement_details
;
#__ type_ start__ end____ width___ exp.time_
  1 omega  -96.00   -2.00   1.0000    7.5000
omega____ theta____ kappa____ phi______ frames
    -      -42.3553  125.0000    0.0000 94

#__ type_ start__ end____ width___ exp.time_
  2 omega -115.00  -23.00   1.0000    7.5000
omega____ theta____ kappa____ phi______ frames
    -      -42.3553  -38.0000   90.0000 92

#__ type_ start__ end____ width___ exp.time_
  3 omega   62.00   92.00   1.0000    7.5000
omega____ theta____ kappa____ phi______ frames
    -       42.3553  174.0000  -84.0000 30

#__ type_ start__ end____ width___ exp.time_
  4 omega   89.00  177.00   1.0000   22.5000
omega____ theta____ kappa____ phi______ frames
    -      105.9562   45.0000  -60.0000 88

#__ type_ start__ end____ width___ exp.time_
  5 omega   40.00  130.00   1.0000   22.5000
omega____ theta____ kappa____ phi______ frames
    -      105.9562  -45.0000  120.0000 90

#__ type_ start__ end____ width___ exp.time_
  6 omega   89.00  115.00   1.0000   22.5000
omega____ theta____ kappa____ phi______ frames
    -      105.9562   61.0000  -90.0000 26

#__ type_ start__ end____ width___ exp.time_
  7 omega  111.00  151.00   1.0000   22.5000
omega____ theta____ kappa____ phi______ frames
    -      105.9562   45.0000    0.0000 40

#__ type_ start__ end____ width___ exp.time_
  8 omega  151.00  176.00   1.0000   22.5000
omega____ theta____ kappa____ phi______ frames
    -      105.9562   61.0000  -90.0000 25

#__ type_ start__ end____ width___ exp.time_
  9 omega   32.00   64.00   1.0000   22.5000
omega____ theta____ kappa____ phi______ frames
    -      105.9562 -114.0000   45.0000 32

#__ type_ start__ end____ width___ exp.time_
 10 omega   97.00  177.00   1.0000   22.5000
omega____ theta____ kappa____ phi______ frames
    -      105.9562  125.0000   90.0000 80
;
_diffrn_measurement_device 'four-circle diffractometer'
_diffrn_measurement_device_type 'SuperNova, Dual, Cu at zero, AtlasS2'
_diffrn_measurement_method '\w scans'
_diffrn_orient_matrix_UB_11 0.0552896000
_diffrn_orient_matrix_UB_12 0.0412108000
_diffrn_orient_matrix_UB_13 -0.0003724000
_diffrn_orient_matrix_UB_21 0.0082500000
_diffrn_orient_matrix_UB_22 -0.0083171000
_diffrn_orient_matrix_UB_23 0.0411565000
_diffrn_orient_matrix_UB_31 0.0443583000
_diffrn_orient_matrix_UB_32 -0.0498094000
_diffrn_orient_matrix_UB_33 -0.0071701000
_diffrn_radiation_monochromator mirror
_diffrn_radiation_probe x-ray
_diffrn_radiation_type CuK\a
_diffrn_radiation_wavelength 1.54178
_diffrn_reflns_av_R_equivalents 0.0970
_diffrn_reflns_av_unetI/netI 0.1321
_diffrn_reflns_Laue_measured_fraction_full 0.952
_diffrn_reflns_Laue_measured_fraction_max 0.952
_diffrn_reflns_limit_h_max 46
_diffrn_reflns_limit_h_min -47
_diffrn_reflns_limit_k_max 21
_diffrn_reflns_limit_k_min -27
_diffrn_reflns_limit_l_max 25
_diffrn_reflns_limit_l_min -24
_diffrn_reflns_number 30784
_diffrn_reflns_point_group_measured_fraction_full 0.952
_diffrn_reflns_point_group_measured_fraction_max 0.952
_diffrn_reflns_theta_full 63.687
_diffrn_reflns_theta_max 63.687
_diffrn_reflns_theta_min 3.666
_diffrn_source 'sealed X-ray tube'
_diffrn_source_type 'SuperNova (Cu) X-ray Source'
_exptl_absorpt_coefficient_mu 0.756
_exptl_absorpt_correction_T_max 1.00000
_exptl_absorpt_correction_T_min 0.53044
_exptl_absorpt_correction_type multi-scan
_exptl_absorpt_process_details
;
CrysAlisPro, Agilent Technologies,
Version 1.171.37.35 (release 13-08-2014 CrysAlis171 .NET)
(compiled Aug 13 2014,18:06:01)
Empirical absorption correction using spherical harmonics,
 implemented in SCALE3 ABSPACK scaling algorithm.
Empirical absorption correction using spherical harmonics,
 implemented in SCALE3 ABSPACK scaling algorithm.
;
_exptl_crystal_colour blue
_exptl_crystal_colour_primary blue
_exptl_crystal_density_diffrn 0.575
_exptl_crystal_F_000 3296
_exptl_crystal_size_max 0.12
_exptl_crystal_size_mid 0.06
_exptl_crystal_size_min 0.06
_refine_diff_density_max 0.607
_refine_diff_density_min -0.633
_refine_diff_density_rms 0.099
_refine_ls_extinction_method none
_refine_ls_goodness_of_fit_ref 1.040
_refine_ls_hydrogen_treatment constr
_refine_ls_matrix_type full
_refine_ls_number_parameters 489
_refine_ls_number_reflns 14747
_refine_ls_number_restraints 22
_refine_ls_restrained_S_all 1.053
_refine_ls_R_factor_all 0.1478
_refine_ls_R_factor_gt 0.0991
_refine_ls_shift/su_max 0.000
_refine_ls_shift/su_mean 0.000
_refine_ls_structure_factor_coef Fsqd
_refine_ls_weighting_details 'w=1/[\s^2^(Fo^2^)+(0.1000P)^2^] where P=(Fo^2^+2Fc^2^)/3'
_refine_ls_weighting_scheme calc
_refine_ls_wR_factor_gt 0.2629
_refine_ls_wR_factor_ref 0.2937
_reflns_Friedel_coverage 0.000
_reflns_number_gt 6060
_reflns_number_total 14747
_reflns_threshold_expression 'I > 2\s(I)'
_cod_data_source_file c8ce00779a2.cif
_cod_data_source_block BUT-43
_cod_depositor_comments 'Adding full bibliography for 7230951--7230952.cif.'
_cod_database_code 7230952
_shelx_shelxl_version_number 2018/3
_chemical_oxdiff_formula 'C H O Cu'
_shelx_space_group_comment
;
The symmetry employed for this shelxl refinement is uniquely defined
by the following loop, which should always be used as a source of
symmetry information in preference to the above space-group names.
They are only intended as comments.
;
_shelx_estimated_absorpt_t_max 0.956
_shelx_estimated_absorpt_t_min 0.915
_reflns_odcompleteness_completeness 94.99
_reflns_odcompleteness_iscentric 1
_reflns_odcompleteness_theta 63.60
_olex2_refinement_description
;
1. Fixed Uiso
 At 1.2 times of:
  All C(H) groups
 At 1.5 times of:
  All O(H,H) groups
2. Restrained distances
 C18-C19 = C33-C35 = C18-C20
 1.34 with sigma of 0.01
 C1-C2
 1.5 with sigma of 0.01
3. Uiso/Uaniso restraints and constraints
Uanis(C19) \\sim Ueq, Uanis(C35) \\sim Ueq: with sigma of 0.01 and sigma for
terminal atoms of 0.005
Uanis(C26) \\sim Ueq: with sigma of 0.01 and sigma for terminal atoms of 0.005
4.a Rotating group:
 O10(H10A,H10B), O9(H9A,H9B)
4.b Aromatic/amide H refined with riding coordinates:
 C14(H14), C3(H3), C11(H11), C7(H7), C4(H4), C6(H6), C38(H38), C42(H42),
 C34(H34), C31(H31), C39(H39), C30(H30), C41(H41), C27(H27), C26(H26), C20(H20),
  C19(H19), C35(H35)
;
_olex2_submission_special_instructions 'No special instructions were received'

loop_
_space_group_symop_operation_xyz
'x, y, z'
'-x, y, -z+1/2'
'x+1/2, y+1/2, z'
'-x+1/2, y+1/2, -z+1/2'
'-x, -y, -z'
'x, -y, z-1/2'
'-x+1/2, -y+1/2, -z'
'x+1/2, -y+1/2, z-1/2'

loop_
_atom_site_label
_atom_site_type_symbol
_atom_site_fract_x
_atom_site_fract_y
_atom_site_fract_z
_atom_site_U_iso_or_equiv
_atom_site_adp_type
_atom_site_occupancy
_atom_site_site_symmetry_order
_atom_site_calc_flag
_atom_site_refinement_flags_posn
_atom_site_refinement_flags_adp
Cu1 Cu 0.18136(2) -0.03341(5) 0.33919(5) 0.0592(3) Uani 1 1 d . .
Cu2 Cu 0.18004(2) -0.03752(5) -0.06791(5) 0.0592(3) Uani 1 1 d . .
O10 O 0.18368(12) -0.0916(3) 0.2663(3) 0.0874(17) Uani 1 1 d . .
H10A H 0.198512 -0.119113 0.275825 0.131 Uiso 1 1 d GR .
H10B H 0.169853 -0.092657 0.220660 0.131 Uiso 1 1 d GR .
O6 O 0.64542(13) 0.4210(2) 0.8460(3) 0.0780(15) Uani 1 1 d . .
O9 O 0.17857(14) -0.0930(2) 0.0070(3) 0.0880(17) Uani 1 1 d . .
H9A H 0.198191 -0.105047 0.051963 0.132 Uiso 1 1 d GR .
H9B H 0.158238 -0.111857 0.004334 0.132 Uiso 1 1 d GR .
O5 O 0.64563(12) 0.4813(2) 0.7683(2) 0.0762(15) Uani 1 1 d . .
O4 O 0.21841(13) 0.0746(2) -0.0760(2) 0.0753(15) Uani 1 1 d . .
O8 O 0.64183(13) 0.4262(3) 0.3426(3) 0.0739(15) Uani 1 1 d . .
O1 O 0.22003(13) 0.0158(2) 0.3477(3) 0.0807(16) Uani 1 1 d . .
O2 O 0.22042(13) 0.0744(3) 0.4289(3) 0.0886(17) Uani 1 1 d . .
O3 O 0.21433(13) 0.0153(3) 0.0031(2) 0.0943(19) Uani 1 1 d . .
O7 O 0.64000(13) 0.4883(3) 0.4182(3) 0.0813(16) Uani 1 1 d . .
C1 C 0.23222(16) 0.0551(4) 0.3885(4) 0.070(2) Uani 1 1 d D .
C2 C 0.26390(17) 0.0896(4) 0.3940(4) 0.079(2) Uani 1 1 d D .
C15 C 0.40467(19) 0.2162(4) 0.3260(4) 0.080(2) Uani 1 1 d . .
C13 C 0.45984(18) 0.2735(4) 0.3747(4) 0.077(2) Uani 1 1 d . .
C5 C 0.3233(2) 0.1392(4) 0.4018(5) 0.094(3) Uani 1 1 d . .
C14 C 0.4321(2) 0.2424(4) 0.3185(4) 0.084(3) Uani 1 1 d . .
H14 H 0.431815 0.238979 0.274389 0.101 Uiso 1 1 calc R .
C3 C 0.2781(2) 0.1340(4) 0.4355(5) 0.112(4) Uani 1 1 d . .
H3 H 0.266682 0.150256 0.459292 0.134 Uiso 1 1 calc R .
C23 C 0.4902(2) 0.3020(4) 0.5049(4) 0.090(3) Uani 1 1 d . .
C21 C 0.4862(2) 0.3006(4) 0.3690(4) 0.080(2) Uani 1 1 d . .
C12 C 0.46140(18) 0.2728(4) 0.4456(4) 0.081(3) Uani 1 1 d . .
C11 C 0.4351(2) 0.2448(4) 0.4533(4) 0.099(3) Uani 1 1 d . .
H11 H 0.436317 0.243762 0.498475 0.118 Uiso 1 1 calc R .
C7 C 0.2792(2) 0.0695(5) 0.3565(5) 0.119(4) Uani 1 1 d . .
H7 H 0.268713 0.037887 0.325565 0.143 Uiso 1 1 calc R .
C16 C 0.3758(2) 0.1878(5) 0.2685(4) 0.104(3) Uani 1 1 d . .
C25 C 0.54482(19) 0.3507(4) 0.6127(4) 0.086(3) Uani 1 1 d . .
C10 C 0.40655(18) 0.2178(4) 0.3935(3) 0.079(3) Uani 1 1 d . .
C17 C 0.3496(3) 0.1638(5) 0.2209(4) 0.110(4) Uani 1 1 d . .
C4 C 0.3105(3) 0.1572(6) 0.4443(7) 0.152(5) Uani 1 1 d . .
H4 H 0.323217 0.185318 0.479763 0.182 Uiso 1 1 calc R .
C9 C 0.3777(2) 0.1914(5) 0.4008(4) 0.100(3) Uani 1 1 d . .
C22 C 0.5087(2) 0.3240(4) 0.3652(4) 0.078(2) Uani 1 1 d . .
C8 C 0.3546(2) 0.1646(5) 0.4041(5) 0.119(4) Uani 1 1 d . .
C6 C 0.3099(2) 0.0945(4) 0.3628(5) 0.102(3) Uani 1 1 d . .
H6 H 0.321219 0.078749 0.338485 0.123 Uiso 1 1 calc R .
C32 C 0.22794(18) 0.0581(4) -0.0136(4) 0.071(2) Uani 1 1 d . .
C36 C 0.62950(19) 0.4441(3) 0.3771(4) 0.067(2) Uani 1 1 d . .
C38 C 0.58385(19) 0.3717(5) 0.3317(4) 0.093(3) Uani 1 1 d . .
H38 H 0.593273 0.361280 0.301820 0.112 Uiso 1 1 calc R .
C37 C 0.59708(17) 0.4162(3) 0.3731(4) 0.0631(19) Uani 1 1 d . .
C42 C 0.5804(2) 0.4365(4) 0.4095(5) 0.093(3) Uani 1 1 d . .
H42 H 0.589306 0.469933 0.437531 0.112 Uiso 1 1 calc R .
C29 C 0.60362(16) 0.4082(3) 0.7266(4) 0.0615(18) Uani 1 1 d . .
C33 C 0.2591(2) 0.0865(4) 0.0471(3) 0.079(2) Uani 1 1 d D .
C34 C 0.2811(2) 0.1179(4) 0.0356(5) 0.105(3) Uani 1 1 d . .
H34 H 0.276310 0.123397 -0.012017 0.126 Uiso 1 1 calc R .
C28 C 0.63362(18) 0.4375(3) 0.7862(4) 0.0606(18) Uani 1 1 d . .
C24 C 0.5150(2) 0.3227(4) 0.5540(4) 0.087(3) Uani 1 1 d . .
C31 C 0.5923(2) 0.4254(5) 0.6548(4) 0.127(4) Uani 1 1 d . .
H31 H 0.604252 0.454497 0.644326 0.152 Uiso 1 1 calc R .
C39 C 0.5544(2) 0.3369(4) 0.3304(4) 0.091(3) Uani 1 1 d . .
H39 H 0.546714 0.302651 0.303810 0.109 Uiso 1 1 calc R .
C30 C 0.5883(2) 0.3655(5) 0.7394(4) 0.104(3) Uani 1 1 d . .
H30 H 0.596878 0.353903 0.787479 0.125 Uiso 1 1 calc R .
C41 C 0.5509(3) 0.4089(6) 0.4058(5) 0.129(5) Uani 1 1 d . .
H41 H 0.538556 0.424718 0.427943 0.155 Uiso 1 1 calc R .
C40 C 0.53902(19) 0.3553(5) 0.3676(4) 0.088(3) Uani 1 1 d . .
C18 C 0.3201(2) 0.1379(4) 0.1602(4) 0.091(3) Uani 1 1 d D .
C27 C 0.5582(2) 0.3355(5) 0.6808(4) 0.117(4) Uani 1 1 d . .
H27 H 0.547869 0.304060 0.691456 0.141 Uiso 1 1 calc R .
C26 C 0.5610(3) 0.3948(5) 0.5987(4) 0.118(3) Uani 1 1 d . U
H26 H 0.551476 0.406179 0.550242 0.142 Uiso 1 1 calc R .
C20 C 0.3113(2) 0.1430(5) 0.0926(4) 0.115(4) Uani 1 1 d D .
H20 H 0.326593 0.165244 0.082164 0.138 Uiso 1 1 calc R .
C19 C 0.2996(3) 0.1042(6) 0.1701(6) 0.153(5) Uani 1 1 d D U
H19 H 0.306333 0.094570 0.218001 0.183 Uiso 1 1 calc R .
C35 C 0.2673(3) 0.0805(5) 0.1133(5) 0.136(4) Uani 1 1 d D U
H35 H 0.251527 0.059816 0.123926 0.163 Uiso 1 1 calc R .

loop_
_atom_site_aniso_label
_atom_site_aniso_U_11
_atom_site_aniso_U_22
_atom_site_aniso_U_33
_atom_site_aniso_U_23
_atom_site_aniso_U_13
_atom_site_aniso_U_12
Cu1 0.0240(4) 0.0908(7) 0.0516(5) 0.0212(5) 0.0110(4) 0.0034(4)
Cu2 0.0256(4) 0.0936(8) 0.0477(5) -0.0204(5) 0.0106(4) -0.0050(4)
O10 0.048(3) 0.138(5) 0.075(3) -0.018(4) 0.030(3) 0.002(3)
O6 0.060(3) 0.099(4) 0.058(3) -0.020(3) 0.017(2) -0.014(3)
O9 0.066(3) 0.119(5) 0.074(3) -0.013(3) 0.032(3) -0.012(3)
O5 0.051(3) 0.109(4) 0.044(2) -0.029(3) 0.006(2) -0.019(3)
O4 0.057(3) 0.090(4) 0.050(3) -0.017(3) 0.005(2) -0.015(3)
O8 0.050(3) 0.120(4) 0.057(3) 0.003(3) 0.031(2) -0.010(3)
O1 0.058(3) 0.103(4) 0.088(4) -0.014(3) 0.041(3) -0.029(3)
O2 0.048(3) 0.136(5) 0.077(3) 0.006(4) 0.027(3) -0.021(3)
O3 0.055(3) 0.162(6) 0.048(3) -0.027(3) 0.013(2) -0.044(4)
O7 0.052(3) 0.109(4) 0.095(4) 0.026(4) 0.046(3) -0.002(3)
C1 0.034(3) 0.121(7) 0.059(4) 0.024(5) 0.027(3) 0.000(4)
C2 0.039(4) 0.135(8) 0.068(5) -0.011(5) 0.029(4) -0.022(4)
C15 0.051(4) 0.118(7) 0.061(4) -0.027(4) 0.020(4) -0.047(4)
C13 0.040(4) 0.123(7) 0.062(4) -0.023(4) 0.022(3) -0.030(4)
C5 0.066(5) 0.136(8) 0.081(5) -0.018(6) 0.038(5) -0.049(5)
C14 0.063(5) 0.121(7) 0.052(4) -0.016(4) 0.016(4) -0.034(5)
C3 0.098(7) 0.134(8) 0.124(8) -0.066(7) 0.071(6) -0.077(6)
C23 0.072(5) 0.138(8) 0.069(5) -0.026(5) 0.043(4) -0.057(5)
C21 0.051(4) 0.118(7) 0.059(4) -0.007(4) 0.018(4) -0.035(5)
C12 0.046(4) 0.133(7) 0.059(4) -0.028(5) 0.021(3) -0.037(4)
C11 0.069(5) 0.178(10) 0.058(4) -0.020(5) 0.040(4) -0.059(6)
C7 0.084(6) 0.162(10) 0.103(7) -0.037(7) 0.041(6) -0.080(7)
C16 0.066(5) 0.165(10) 0.061(5) -0.028(6) 0.017(4) -0.046(6)
C25 0.050(4) 0.142(8) 0.048(4) -0.022(5) 0.011(3) -0.030(5)
C10 0.047(4) 0.140(7) 0.048(4) -0.013(4) 0.021(3) -0.046(4)
C17 0.090(6) 0.164(10) 0.065(5) -0.028(6) 0.033(5) -0.053(7)
C4 0.107(8) 0.225(15) 0.147(10) -0.060(10) 0.082(8) -0.102(9)
C9 0.060(5) 0.161(9) 0.071(5) -0.017(6) 0.029(4) -0.045(6)
C22 0.063(5) 0.103(6) 0.066(5) -0.008(4) 0.031(4) -0.035(5)
C8 0.077(6) 0.202(12) 0.087(6) -0.031(7) 0.048(5) -0.071(7)
C6 0.089(6) 0.137(8) 0.122(7) -0.058(7) 0.083(6) -0.076(6)
C32 0.039(4) 0.105(6) 0.071(5) -0.027(5) 0.030(4) -0.009(4)
C36 0.050(4) 0.068(5) 0.053(4) 0.019(4) 0.003(4) -0.001(4)
C38 0.047(4) 0.173(10) 0.071(5) 0.021(6) 0.038(4) -0.025(5)
C37 0.042(3) 0.078(5) 0.062(4) 0.012(4) 0.021(3) -0.015(4)
C42 0.077(5) 0.122(7) 0.099(6) -0.023(6) 0.057(5) -0.044(5)
C29 0.034(3) 0.085(5) 0.057(4) -0.017(4) 0.017(3) -0.020(3)
C33 0.056(4) 0.108(6) 0.042(4) -0.031(4) 0.001(3) -0.025(4)
C34 0.064(5) 0.142(9) 0.089(6) -0.005(6) 0.023(5) -0.028(6)
C28 0.043(4) 0.072(5) 0.058(4) -0.001(4) 0.020(3) 0.010(3)
C24 0.069(5) 0.135(7) 0.050(4) -0.036(5) 0.024(4) -0.053(5)
C31 0.093(7) 0.163(10) 0.058(5) -0.037(6) -0.011(5) -0.063(7)
C39 0.059(4) 0.132(8) 0.081(5) -0.051(5) 0.035(4) -0.055(5)
C30 0.081(6) 0.159(9) 0.049(4) -0.041(5) 0.015(4) -0.042(6)
C41 0.079(6) 0.237(14) 0.076(6) -0.007(8) 0.042(5) -0.050(8)
C40 0.041(4) 0.150(8) 0.071(5) -0.016(5) 0.027(4) -0.031(5)
C18 0.066(5) 0.124(7) 0.063(5) -0.026(5) 0.018(4) -0.063(5)
C27 0.094(6) 0.173(10) 0.063(5) -0.017(6) 0.024(5) -0.080(7)
C26 0.122(6) 0.138(7) 0.042(4) -0.018(5) 0.001(4) -0.038(6)
C20 0.079(6) 0.149(9) 0.075(6) -0.034(6) 0.007(5) -0.071(6)
C19 0.158(8) 0.193(9) 0.091(6) 0.003(6) 0.052(6) -0.063(7)
C35 0.136(7) 0.156(8) 0.101(6) -0.022(6) 0.049(5) -0.086(6)

loop_
_atom_type_symbol
_atom_type_description
_atom_type_scat_dispersion_real
_atom_type_scat_dispersion_imag
_atom_type_scat_source
C C 0.0181 0.0091 'International Tables Vol C Tables 4.2.6.8 and 6.1.1.4'
H H 0.0000 0.0000 'International Tables Vol C Tables 4.2.6.8 and 6.1.1.4'
Cu Cu -1.9646 0.5888 'International Tables Vol C Tables 4.2.6.8 and 6.1.1.4'
O O 0.0492 0.0322 'International Tables Vol C Tables 4.2.6.8 and 6.1.1.4'

loop_
_geom_angle_atom_site_label_1
_geom_angle_atom_site_label_2
_geom_angle_atom_site_label_3
_geom_angle
_geom_angle_site_symmetry_1
_geom_angle_site_symmetry_3
O10 Cu1 Cu2 178.53(15) . 6_556
O5 Cu1 Cu2 83.55(17) 8_455 6_556
O5 Cu1 O10 97.9(2) 8_455 .
O5 Cu1 O4 169.0(2) 8_455 6_556
O5 Cu1 O8 89.4(2) 8_455 3_445
O4 Cu1 Cu2 85.55(17) 6_556 6_556
O4 Cu1 O10 93.0(2) 6_556 .
O4 Cu1 O8 91.6(2) 6_556 3_445
O8 Cu1 Cu2 86.07(18) 3_445 6_556
O8 Cu1 O10 94.3(2) 3_445 .
O1 Cu1 Cu2 83.80(18) . 6_556
O1 Cu1 O10 95.8(2) . .
O1 Cu1 O5 89.3(2) . 8_455
O1 Cu1 O4 87.9(2) . 6_556
O1 Cu1 O8 169.9(3) . 3_445
O6 Cu2 Cu1 83.79(17) 3_444 6
O6 Cu2 O9 96.7(2) 3_444 .
O6 Cu2 O2 90.0(2) 3_444 6
O6 Cu2 O7 88.3(2) 3_444 8_455
O9 Cu2 Cu1 178.93(17) . 6
O2 Cu2 Cu1 84.2(2) 6 6
O2 Cu2 O9 96.8(2) 6 .
O2 Cu2 O7 166.1(3) 6 8_455
O3 Cu2 Cu1 84.00(18) . 6
O3 Cu2 O6 167.8(3) . 3_444
O3 Cu2 O9 95.5(2) . .
O3 Cu2 O2 89.3(2) . 6
O3 Cu2 O7 89.5(2) . 8_455
O7 Cu2 Cu1 81.88(19) 8_455 6
O7 Cu2 O9 97.2(2) 8_455 .
C28 O6 Cu2 124.7(6) . 3_556
C28 O5 Cu1 122.5(4) . 8_556
C32 O4 Cu1 121.1(5) . 6
C36 O8 Cu1 120.7(6) . 3
C1 O1 Cu1 124.2(5) . .
C1 O2 Cu2 121.1(5) . 6_556
C32 O3 Cu2 122.8(5) . .
C36 O7 Cu2 123.8(5) . 8_556
O1 C1 O2 126.6(6) . .
O1 C1 C2 120.4(7) . .
O2 C1 C2 113.0(8) . .
C3 C2 C1 124.3(8) . .
C3 C2 C7 119.4(7) . .
C7 C2 C1 116.2(8) . .
C14 C15 C10 119.3(6) . .
C16 C15 C14 121.4(7) . .
C16 C15 C10 119.3(7) . .
C14 C13 C12 117.5(7) . .
C21 C13 C14 123.2(7) . .
C21 C13 C12 119.2(6) . .
C4 C5 C8 122.0(9) . .
C6 C5 C4 120.3(8) . .
C6 C5 C8 117.4(10) . .
C15 C14 C13 121.3(7) . .
C2 C3 C4 119.2(10) . .
C24 C23 C12 175.7(12) . .
C22 C21 C13 178.8(10) . .
C23 C12 C13 118.9(6) . .
C11 C12 C13 120.5(6) . .
C11 C12 C23 120.6(7) . .
C12 C11 C10 119.1(7) . .
C2 C7 C6 120.8(9) . .
C17 C16 C15 176.1(11) . .
C27 C25 C24 123.4(9) . .
C27 C25 C26 117.8(7) . .
C26 C25 C24 118.8(8) . .
C15 C10 C9 119.1(6) . .
C11 C10 C15 122.0(6) . .
C11 C10 C9 118.9(7) . .
C16 C17 C18 174.1(10) . .
C5 C4 C3 119.4(10) . .
C8 C9 C10 173.2(13) . .
C21 C22 C40 174.6(9) . .
C9 C8 C5 171.4(14) . .
C5 C6 C7 120.0(9) . .
O4 C32 O3 126.0(7) . .
O4 C32 C33 118.0(7) . .
O3 C32 C33 115.8(7) . .
O8 C36 O7 127.4(7) . .
O8 C36 C37 119.9(8) . .
O7 C36 C37 112.6(8) . .
C37 C38 C39 121.7(8) . .
C38 C37 C36 117.4(8) . .
C38 C37 C42 119.7(7) . .
C42 C37 C36 122.8(8) . .
C41 C42 C37 121.2(9) . .
C31 C29 C28 119.3(7) . .
C30 C29 C28 119.5(7) . .
C30 C29 C31 121.2(7) . .
C34 C33 C32 119.9(7) . .
C35 C33 C32 123.3(9) . .
C35 C33 C34 116.7(8) . .
C33 C34 C20 120.4(9) . .
O6 C28 O5 124.8(7) . .
O6 C28 C29 120.4(7) . .
O5 C28 C29 114.8(6) . .
C23 C24 C25 177.3(12) . .
C29 C31 C26 115.2(9) . .
C40 C39 C38 118.3(8) . .
C29 C30 C27 120.6(8) . .
C42 C41 C40 119.4(10) . .
C39 C40 C22 120.4(9) . .
C39 C40 C41 119.0(8) . .
C41 C40 C22 120.4(8) . .
C20 C18 C17 127.5(7) . .
C20 C18 C19 113.9(8) . .
C19 C18 C17 118.5(9) . .
C25 C27 C30 121.9(9) . .
C25 C26 C31 123.1(8) . .
C18 C20 C34 124.2(8) . .
C18 C19 C35 123.3(9) . .
C33 C35 C19 120.9(9) . .

loop_
_geom_bond_atom_site_label_1
_geom_bond_atom_site_label_2
_geom_bond_distance
_geom_bond_site_symmetry_2
Cu1 Cu2 2.6365(15) 6_556
Cu1 O10 2.128(5) .
Cu1 O5 1.957(4) 8_455
Cu1 O4 1.970(4) 6_556
Cu1 O8 1.973(5) 3_445
Cu1 O1 1.952(5) .
Cu2 O6 1.956(5) 3_444
Cu2 O9 2.107(6) .
Cu2 O2 1.964(5) 6
Cu2 O3 1.946(5) .
Cu2 O7 1.963(5) 8_455
O6 C28 1.190(8) .
O5 C28 1.298(9) .
O4 C32 1.257(9) .
O8 C36 1.187(9) .
O1 C1 1.202(9) .
O2 C1 1.292(9) .
O3 C32 1.305(10) .
O7 C36 1.295(9) .
C1 C2 1.532(7) .
C2 C3 1.313(11) .
C2 C7 1.358(13) .
C15 C14 1.404(11) .
C15 C16 1.403(9) .
C15 C10 1.418(10) .
C13 C14 1.402(9) .
C13 C21 1.356(10) .
C13 C12 1.498(10) .
C5 C4 1.352(15) .
C5 C8 1.443(11) .
C5 C6 1.291(12) .
C3 C4 1.410(12) .
C23 C12 1.427(9) .
C23 C24 1.163(9) .
C21 C22 1.148(10) .
C12 C11 1.385(10) .
C11 C10 1.403(9) .
C7 C6 1.381(11) .
C16 C17 1.212(11) .
C25 C24 1.427(9) .
C25 C27 1.331(11) .
C25 C26 1.366(13) .
C10 C9 1.460(11) .
C17 C18 1.418(10) .
C9 C8 1.206(11) .
C22 C40 1.468(10) .
C32 C33 1.476(9) .
C36 C37 1.496(10) .
C38 C37 1.310(11) .
C38 C39 1.490(10) .
C37 C42 1.387(11) .
C42 C41 1.383(12) .
C29 C28 1.454(9) .
C29 C31 1.429(11) .
C29 C30 1.307(12) .
C33 C34 1.315(12) .
C33 C35 1.297(8) .
C34 C20 1.389(10) .
C31 C26 1.464(10) .
C39 C40 1.342(12) .
C30 C27 1.453(10) .
C41 C40 1.455(14) .
C18 C20 1.315(8) .
C18 C19 1.281(8) .
C19 C35 1.419(12) .

loop_
_smtbx_masks_void_nr
_smtbx_masks_void_average_x
_smtbx_masks_void_average_y
_smtbx_masks_void_average_z
_smtbx_masks_void_volume
_smtbx_masks_void_count_electrons
1 -0.882 -0.660 -0.855 13622.9 3604.8
